data_7704913
loop_
_publ_author_name
'Sathiya Kamatchi, Thangavel'
'Mohamed Subarkhan, Mohamed Kasim'
'Ramesh, Rengan'
'Wang, Hangxiang'
'Ma\/lecki, Jan Grzegorz'

_publ_section_title
;
 Investigation into antiproliferative activity and apoptosis mechanism of
 new arene Ru(ii) carbazole-based hydrazone complexes.
;
_journal_issue 32
_journal_name_full 'Dalton transactions (Cambridge, England : 2003)'
_journal_page_first 11385
_journal_page_last 11395
_journal_paper_doi 10.1039/d0dt01476a
_journal_volume 49
_journal_year 2020
_chemical_formula_moiety 'C26 H24 Cl N3 O2 Ru'
_chemical_formula_sum 'C26 H24 Cl N3 O2 Ru'
_chemical_formula_weight 547.00
_space_group_crystal_system monoclinic
_space_group_IT_number 14
_space_group_name_Hall '-P 2yn'
_space_group_name_H-M_alt 'P 1 21/n 1'
_atom_sites_solution_hydrogens geom
_atom_sites_solution_primary direct
_audit_creation_date 2019-05-13
_audit_creation_method
;
Olex2 1.2
(compiled 2018.05.29 svn.r3508 for OlexSys, GUI svn.r5506)
;
_audit_update_record
;
2019-05-16 deposited with the CCDC.	2020-07-21 downloaded from the CCDC.
;
_cell_angle_alpha 90
_cell_angle_beta 108.314(3)
_cell_angle_gamma 90
_cell_formula_units_Z 4
_cell_length_a 11.4635(3)
_cell_length_b 12.8709(4)
_cell_length_c 16.2088(4)
_cell_measurement_reflns_used 9868
_cell_measurement_temperature 295(2)
_cell_measurement_theta_max 29.3930
_cell_measurement_theta_min 3.7340
_cell_volume 2270.40(11)
_computing_cell_refinement 'CrysAlisPro 1.171.39.46 (Rigaku OD, 2018)'
_computing_data_collection 'CrysAlisPro 1.171.39.46 (Rigaku OD, 2018)'
_computing_data_reduction 'CrysAlisPro 1.171.39.46 (Rigaku OD, 2018)'
_computing_molecular_graphics 'Olex2 (Dolomanov et al., 2009)'
_computing_publication_material 'Olex2 (Dolomanov et al., 2009)'
_computing_structure_refinement 'ShelXL (Sheldrick, 2015)'
_computing_structure_solution 'ShelXS (Sheldrick, 2008)'
_diffrn_ambient_temperature 295(2)
_diffrn_detector 'CCD plate'
_diffrn_detector_area_resol_mean 10.4015
_diffrn_detector_type Atlas
_diffrn_measured_fraction_theta_full 0.998
_diffrn_measured_fraction_theta_max 0.869
_diffrn_measurement_details
;
List of Runs (angles in degrees, time in seconds):

  # Type    Start    End  Width  t~exp~   \w     \q     \k     \f   Frames
#--------------------------------------------------------------------------
  1  \w    -43.00  62.00   1.00    4.22    --  -11.78  70.00 -71.00  105
  2  \w    -85.00  19.00   1.00    4.22    --  -11.78 -70.00 156.00  104
  3  \w    -85.00  16.00   1.00    4.22    --  -11.78 -57.00   0.00  101
  4  \w    -94.00 -54.00   1.00    4.22    --  -11.78-179.00 -60.00   40
;
_diffrn_measurement_device 'four-circle diffractometer'
_diffrn_measurement_device_type 'Xcalibur, Atlas, Gemini ultra'
_diffrn_measurement_method '\w scans'
_diffrn_orient_matrix_type 'CrysAlisPro convention (1999,Acta A55,543-557)'
_diffrn_orient_matrix_UB_11 -0.0023568000
_diffrn_orient_matrix_UB_12 0.0423523000
_diffrn_orient_matrix_UB_13 0.0274172000
_diffrn_orient_matrix_UB_21 -0.0267445000
_diffrn_orient_matrix_UB_22 -0.0327334000
_diffrn_orient_matrix_UB_23 0.0243303000
_diffrn_orient_matrix_UB_31 0.0594033000
_diffrn_orient_matrix_UB_32 -0.0130715000
_diffrn_orient_matrix_UB_33 0.0279521000
_diffrn_radiation_monochromator graphite
_diffrn_radiation_probe x-ray
_diffrn_radiation_type MoK\a
_diffrn_radiation_wavelength 0.71073
_diffrn_reflns_av_R_equivalents 0.0310
_diffrn_reflns_av_unetI/netI 0.0300
_diffrn_reflns_Laue_measured_fraction_full 0.998
_diffrn_reflns_Laue_measured_fraction_max 0.869
_diffrn_reflns_limit_h_max 14
_diffrn_reflns_limit_h_min -14
_diffrn_reflns_limit_k_max 16
_diffrn_reflns_limit_k_min -13
_diffrn_reflns_limit_l_max 21
_diffrn_reflns_limit_l_min -21
_diffrn_reflns_number 21470
_diffrn_reflns_point_group_measured_fraction_full 0.998
_diffrn_reflns_point_group_measured_fraction_max 0.869
_diffrn_reflns_theta_full 25.242
_diffrn_reflns_theta_max 29.479
_diffrn_reflns_theta_min 3.431
_diffrn_source 'fine-focus sealed X-ray tube'
_diffrn_source_type 'Enhance (Mo) X-ray Source'
_exptl_absorpt_coefficient_mu 0.838
_exptl_absorpt_correction_T_max 1.00000
_exptl_absorpt_correction_T_min 0.67133
_exptl_absorpt_correction_type multi-scan
_exptl_absorpt_process_details
;
CrysAlisPro 1.171.39.46 (Rigaku Oxford Diffraction, 2018)
Empirical absorption correction using spherical harmonics,
 implemented in SCALE3 ABSPACK scaling algorithm.
;
_exptl_crystal_colour 'dark red'
_exptl_crystal_density_diffrn 1.600
_exptl_crystal_description plate
_exptl_crystal_F_000 1112
_exptl_crystal_size_max 0.31
_exptl_crystal_size_mid 0.11
_exptl_crystal_size_min 0.07
_refine_diff_density_max 0.631
_refine_diff_density_min -0.712
_refine_diff_density_rms 0.070
_refine_ls_extinction_method none
_refine_ls_goodness_of_fit_ref 1.043
_refine_ls_hydrogen_treatment constr
_refine_ls_matrix_type full
_refine_ls_number_parameters 299
_refine_ls_number_reflns 5480
_refine_ls_number_restraints 0
_refine_ls_restrained_S_all 1.043
_refine_ls_R_factor_all 0.0448
_refine_ls_R_factor_gt 0.0317
_refine_ls_shift/su_max 0.000
_refine_ls_shift/su_mean 0.000
_refine_ls_structure_factor_coef Fsqd
_refine_ls_weighting_details 'w=1/[\s^2^(Fo^2^)+(0.0336P)^2^+1.4944P] where P=(Fo^2^+2Fc^2^)/3'
_refine_ls_weighting_scheme calc
_refine_ls_wR_factor_gt 0.0728
_refine_ls_wR_factor_ref 0.0810
_reflns_Friedel_coverage 0.000
_reflns_number_gt 4457
_reflns_number_total 5480
_reflns_threshold_expression 'I > 2\s(I)'
_cod_data_source_file d0dt01476a2.cif
_cod_data_source_block bc1omebh
_cod_depositor_comments 'Adding full bibliography for 7704909--7704913.cif.'
_cod_original_cell_volume 2270.40(12)
_cod_original_sg_symbol_H-M 'P 21/n'
_cod_database_code 7704913
_shelx_shelxl_version_number 2018/3
_chemical_oxdiff_formula 'C26 Cl1 H25 N3 O2 Ru1'
_shelx_space_group_comment
;
The symmetry employed for this shelxl refinement is uniquely defined
by the following loop, which should always be used as a source of
symmetry information in preference to the above space-group names.
They are only intended as comments.
;
_reflns_odcompleteness_completeness 99.71
_reflns_odcompleteness_iscentric 1
_reflns_odcompleteness_theta 26.32
_olex2_refinement_description
;
1. Fixed Uiso
 At 1.2 times of:
  All C(H) groups, All C(H,H) groups, All N(H) groups
 At 1.5 times of:
  All C(H,H,H) groups
2.a Secondary CH2 refined with riding coordinates:
 C10(H10A,H10B), C11(H11A,H11B), C12(H12A,H12B)
2.b Aromatic/amide H refined with riding coordinates:
 N3(H3), C3(H3A), C4(H4), C6(H6), C7(H7), C15(H15), C16(H16), C17(H17),
 C18(H18), C21(H21), C22(H22), C23(H23), C24(H24), C25(H25), C26(H26)
2.c Idealised Me refined as rotating group:
 C8(H8A,H8B,H8C)
;
_olex2_submission_special_instructions 'No special instructions were received'
_oxdiff_exptl_absorpt_empirical_details
;
Empirical correction (ABSPACK) includes:
- Absorption correction using spherical harmonics
- Frame scaling
;
_oxdiff_exptl_absorpt_empirical_full_max 1.332
_oxdiff_exptl_absorpt_empirical_full_min 0.804

loop_
_space_group_symop_operation_xyz
'x, y, z'
'-x+1/2, y+1/2, -z+1/2'
'-x, -y, -z'
'x-1/2, -y-1/2, z-1/2'

loop_
_atom_site_label
_atom_site_type_symbol
_atom_site_fract_x
_atom_site_fract_y
_atom_site_fract_z
_atom_site_U_iso_or_equiv
_atom_site_adp_type
_atom_site_occupancy
_atom_site_site_symmetry_order
_atom_site_calc_flag
_atom_site_refinement_flags_posn
_atom_site_refinement_flags_adp
_atom_site_refinement_flags_occupancy
_atom_site_disorder_assembly
_atom_site_disorder_group
Ru1 Ru 0.14302(2) 0.13070(2) 0.19179(2) 0.03295(7) Uani 1 1 d . . . . .
Cl1 Cl 0.21026(6) -0.02507(5) 0.13653(4) 0.04471(16) Uani 1 1 d . . . . .
O1 O 0.15083(15) 0.04521(15) 0.30073(10) 0.0403(4) Uani 1 1 d . . . . .
O2 O 0.2566(2) -0.07559(16) 0.69616(12) 0.0563(5) Uani 1 1 d . . . . .
N1 N 0.32224(18) 0.15507(16) 0.27425(12) 0.0317(4) Uani 1 1 d . . . . .
N2 N 0.33673(19) 0.12791(16) 0.36067(12) 0.0343(4) Uani 1 1 d . . . . .
N3 N 0.38061(19) 0.15971(18) 0.10781(13) 0.0398(5) Uani 1 1 d . . . . .
H3 H 0.316465 0.121288 0.098958 0.048 Uiso 1 1 calc R . . . .
C1 C 0.2469(2) 0.06880(19) 0.36547(14) 0.0323(5) Uani 1 1 d . . . . .
C2 C 0.2544(2) 0.02645(19) 0.45238(14) 0.0325(5) Uani 1 1 d . . . . .
C3 C 0.3566(2) 0.0451(2) 0.52398(15) 0.0390(6) Uani 1 1 d . . . . .
H3A H 0.423471 0.080492 0.516807 0.047 Uiso 1 1 calc R . . . .
C4 C 0.3606(2) 0.0117(2) 0.60579(16) 0.0429(6) Uani 1 1 d . . . . .
H4 H 0.429675 0.024903 0.653245 0.052 Uiso 1 1 calc R . . . .
C5 C 0.2619(2) -0.04110(19) 0.61709(15) 0.0388(6) Uani 1 1 d . . . . .
C6 C 0.1612(3) -0.0639(2) 0.54560(16) 0.0437(6) Uani 1 1 d . . . . .
H6 H 0.096201 -0.102338 0.552443 0.052 Uiso 1 1 calc R . . . .
C7 C 0.1576(2) -0.0293(2) 0.46429(16) 0.0425(6) Uani 1 1 d . . . . .
H7 H 0.089084 -0.043711 0.416724 0.051 Uiso 1 1 calc R . . . .
C8 C 0.3420(3) -0.0348(3) 0.77165(19) 0.0635(9) Uani 1 1 d . . . . .
H8A H 0.335502 0.039585 0.771094 0.095 Uiso 1 1 calc GR . . . .
H8B H 0.423561 -0.054324 0.773405 0.095 Uiso 1 1 calc GR . . . .
H8C H 0.325216 -0.061791 0.821971 0.095 Uiso 1 1 calc GR . . . .
C9 C 0.4130(2) 0.20863(18) 0.26382(14) 0.0312(5) Uani 1 1 d . . . . .
C10 C 0.5096(2) 0.2573(2) 0.33958(15) 0.0383(6) Uani 1 1 d . . . . .
H10A H 0.575895 0.208133 0.362875 0.046 Uiso 1 1 calc R . . . .
H10B H 0.473990 0.273371 0.385033 0.046 Uiso 1 1 calc R . . . .
C11 C 0.5610(3) 0.3564(2) 0.31280(18) 0.0455(6) Uani 1 1 d . . . . .
H11A H 0.495860 0.407604 0.294703 0.055 Uiso 1 1 calc R . . . .
H11B H 0.624252 0.384148 0.362829 0.055 Uiso 1 1 calc R . . . .
C12 C 0.6150(3) 0.3398(2) 0.23968(19) 0.0488(7) Uani 1 1 d . . . . .
H12A H 0.626011 0.406365 0.215029 0.059 Uiso 1 1 calc R . . . .
H12B H 0.694917 0.306944 0.262262 0.059 Uiso 1 1 calc R . . . .
C13 C 0.5322(2) 0.27310(19) 0.17087(16) 0.0366(5) Uani 1 1 d . . . . .
C14 C 0.5431(2) 0.2440(2) 0.08871(16) 0.0376(5) Uani 1 1 d . . . . .
C15 C 0.6278(3) 0.2670(2) 0.04514(18) 0.0480(7) Uani 1 1 d . . . . .
H15 H 0.690330 0.315060 0.067839 0.058 Uiso 1 1 calc R . . . .
C16 C 0.6166(3) 0.2173(3) -0.0315(2) 0.0581(8) Uani 1 1 d . . . . .
H16 H 0.673281 0.231041 -0.060419 0.070 Uiso 1 1 calc R . . . .
C17 C 0.5230(3) 0.1472(3) -0.0669(2) 0.0608(9) Uani 1 1 d . . . . .
H17 H 0.518491 0.114875 -0.119142 0.073 Uiso 1 1 calc R . . . .
C18 C 0.4359(3) 0.1237(2) -0.02730(18) 0.0510(7) Uani 1 1 d . . . . .
H18 H 0.372206 0.077310 -0.051990 0.061 Uiso 1 1 calc R . . . .
C19 C 0.4481(2) 0.1728(2) 0.05154(15) 0.0382(5) Uani 1 1 d . . . . .
C20 C 0.4343(2) 0.21936(19) 0.18114(14) 0.0337(5) Uani 1 1 d . . . . .
C21 C 0.0950(4) 0.2295(4) 0.0772(2) 0.0769(12) Uani 1 1 d . . . . .
H21 H 0.132163 0.237142 0.034193 0.092 Uiso 1 1 calc R . . . .
C22 C 0.0026(4) 0.1570(3) 0.0671(2) 0.0826(14) Uani 1 1 d . . . . .
H22 H -0.021524 0.114801 0.018038 0.099 Uiso 1 1 calc R . . . .
C23 C -0.0548(3) 0.1479(3) 0.1325(4) 0.0875(15) Uani 1 1 d . . . . .
H23 H -0.118359 0.100937 0.127219 0.105 Uiso 1 1 calc R . . . .
C24 C -0.0111(4) 0.2136(4) 0.2067(3) 0.0795(12) Uani 1 1 d . . . . .
H24 H -0.045184 0.208501 0.251529 0.095 Uiso 1 1 calc R . . . .
C25 C 0.0789(4) 0.2830(3) 0.2125(2) 0.0747(11) Uani 1 1 d . . . . .
H25 H 0.104916 0.326808 0.260398 0.090 Uiso 1 1 calc R . . . .
C26 C 0.1315(3) 0.2892(3) 0.1491(3) 0.0741(11) Uani 1 1 d . . . . .
H26 H 0.195195 0.336215 0.155190 0.089 Uiso 1 1 calc R . . . .

loop_
_atom_site_aniso_label
_atom_site_aniso_U_11
_atom_site_aniso_U_22
_atom_site_aniso_U_33
_atom_site_aniso_U_23
_atom_site_aniso_U_13
_atom_site_aniso_U_12
Ru1 0.03047(11) 0.03739(13) 0.02766(11) -0.00262(7) 0.00435(7) 0.00154(8)
Cl1 0.0505(4) 0.0379(4) 0.0490(4) -0.0082(3) 0.0203(3) -0.0033(3)
O1 0.0385(9) 0.0510(11) 0.0293(8) -0.0021(7) 0.0080(7) -0.0102(8)
O2 0.0814(15) 0.0512(13) 0.0356(10) 0.0074(9) 0.0173(9) 0.0034(11)
N1 0.0318(10) 0.0351(11) 0.0263(9) -0.0001(7) 0.0066(7) 0.0010(8)
N2 0.0354(11) 0.0402(12) 0.0259(9) 0.0013(8) 0.0076(8) 0.0002(9)
N3 0.0375(11) 0.0508(14) 0.0319(10) -0.0023(9) 0.0121(8) -0.0094(10)
C1 0.0338(12) 0.0317(13) 0.0317(11) -0.0023(9) 0.0106(9) 0.0032(10)
C2 0.0357(12) 0.0311(13) 0.0310(12) -0.0027(9) 0.0108(9) 0.0006(10)
C3 0.0345(13) 0.0411(15) 0.0397(13) 0.0036(10) 0.0092(10) -0.0029(11)
C4 0.0446(14) 0.0429(16) 0.0350(13) 0.0022(10) 0.0034(10) 0.0003(12)
C5 0.0524(15) 0.0297(13) 0.0350(13) 0.0029(9) 0.0146(11) 0.0043(11)
C6 0.0469(15) 0.0436(16) 0.0434(14) 0.0004(11) 0.0183(11) -0.0100(13)
C7 0.0422(14) 0.0465(16) 0.0362(13) -0.0036(11) 0.0087(10) -0.0084(12)
C8 0.078(2) 0.065(2) 0.0433(16) 0.0084(14) 0.0132(14) 0.0217(18)
C9 0.0314(11) 0.0285(12) 0.0315(11) -0.0014(9) 0.0066(9) 0.0017(10)
C10 0.0375(13) 0.0405(15) 0.0333(12) -0.0027(10) 0.0057(9) -0.0028(11)
C11 0.0485(16) 0.0360(15) 0.0485(15) -0.0060(11) 0.0103(12) -0.0055(12)
C12 0.0498(16) 0.0412(16) 0.0564(17) -0.0033(12) 0.0180(13) -0.0141(13)
C13 0.0386(13) 0.0301(13) 0.0413(13) 0.0054(10) 0.0126(10) -0.0001(11)
C14 0.0411(14) 0.0319(13) 0.0415(13) 0.0076(10) 0.0154(10) 0.0008(11)
C15 0.0518(16) 0.0448(17) 0.0532(16) 0.0069(12) 0.0248(13) -0.0044(13)
C16 0.071(2) 0.057(2) 0.0616(19) 0.0040(15) 0.0419(16) -0.0076(17)
C17 0.081(2) 0.065(2) 0.0487(17) -0.0055(14) 0.0386(16) -0.0085(18)
C18 0.0600(18) 0.0551(19) 0.0415(15) -0.0049(12) 0.0210(13) -0.0121(14)
C19 0.0420(14) 0.0400(14) 0.0343(12) 0.0066(10) 0.0144(10) 0.0017(11)
C20 0.0341(12) 0.0332(13) 0.0322(12) 0.0014(9) 0.0079(9) 0.0009(10)
C21 0.071(2) 0.104(3) 0.054(2) 0.037(2) 0.0177(18) 0.040(2)
C22 0.086(3) 0.077(3) 0.049(2) -0.0181(18) -0.0290(19) 0.035(2)
C23 0.0263(16) 0.067(3) 0.146(4) 0.023(3) -0.006(2) 0.0016(15)
C24 0.069(2) 0.103(3) 0.075(2) 0.019(2) 0.034(2) 0.048(3)
C25 0.079(3) 0.057(2) 0.069(2) -0.0113(18) -0.0033(19) 0.027(2)
C26 0.055(2) 0.046(2) 0.100(3) 0.027(2) -0.0061(19) 0.0038(16)

loop_
_atom_type_symbol
_atom_type_description
_atom_type_scat_dispersion_real
_atom_type_scat_dispersion_imag
_atom_type_scat_source
C C 0.0033 0.0016 'International Tables Vol C Tables 4.2.6.8 and 6.1.1.4'
H H 0.0000 0.0000 'International Tables Vol C Tables 4.2.6.8 and 6.1.1.4'
Cl Cl 0.1484 0.1585 'International Tables Vol C Tables 4.2.6.8 and 6.1.1.4'
N N 0.0061 0.0033 'International Tables Vol C Tables 4.2.6.8 and 6.1.1.4'
O O 0.0106 0.0060 'International Tables Vol C Tables 4.2.6.8 and 6.1.1.4'
Ru Ru -1.2594 0.8363 'International Tables Vol C Tables 4.2.6.8 and 6.1.1.4'

loop_
_geom_angle_atom_site_label_1
_geom_angle_atom_site_label_2
_geom_angle_atom_site_label_3
_geom_angle
_geom_angle_site_symmetry_1
_geom_angle_site_symmetry_3
_geom_angle_publ_flag
O1 Ru1 Cl1 86.65(5) . . ?
O1 Ru1 N1 76.28(7) . . ?
O1 Ru1 C21 167.55(11) . . ?
O1 Ru1 C22 134.37(16) . . ?
O1 Ru1 C23 101.05(14) . . ?
O1 Ru1 C24 89.14(12) . . ?
O1 Ru1 C25 106.12(13) . . ?
O1 Ru1 C26 140.06(14) . . ?
N1 Ru1 Cl1 89.86(6) . . ?
N1 Ru1 C21 113.10(14) . . ?
N1 Ru1 C22 149.32(17) . . ?
N1 Ru1 C23 160.66(16) . . ?
N1 Ru1 C24 122.16(14) . . ?
N1 Ru1 C25 94.51(12) . . ?
N1 Ru1 C26 90.69(11) . . ?
C21 Ru1 Cl1 101.14(12) . . ?
C21 Ru1 C22 37.01(16) . . ?
C21 Ru1 C23 67.31(16) . . ?
C22 Ru1 Cl1 90.78(10) . . ?
C23 Ru1 Cl1 109.23(14) . . ?
C23 Ru1 C22 37.97(17) . . ?
C24 Ru1 Cl1 145.60(15) . . ?
C24 Ru1 C21 78.94(14) . . ?
C24 Ru1 C22 68.41(16) . . ?
C24 Ru1 C23 38.56(17) . . ?
C24 Ru1 C25 36.47(16) . . ?
C24 Ru1 C26 65.96(17) . . ?
C25 Ru1 Cl1 167.15(12) . . ?
C25 Ru1 C21 66.04(16) . . ?
C25 Ru1 C22 79.32(14) . . ?
C25 Ru1 C23 67.54(16) . . ?
C26 Ru1 Cl1 131.57(14) . . ?
C26 Ru1 C21 36.37(16) . . ?
C26 Ru1 C22 66.44(16) . . ?
C26 Ru1 C23 79.10(14) . . ?
C26 Ru1 C25 36.49(16) . . ?
C1 O1 Ru1 111.49(15) . . ?
C5 O2 C8 117.9(2) . . ?
N2 N1 Ru1 112.65(14) . . ?
C9 N1 Ru1 131.32(15) . . ?
C9 N1 N2 114.39(18) . . ?
C1 N2 N1 110.96(18) . . ?
C19 N3 C20 108.0(2) . . ?
O1 C1 N2 125.1(2) . . ?
O1 C1 C2 117.6(2) . . ?
N2 C1 C2 117.3(2) . . ?
C3 C2 C1 120.8(2) . . ?
C7 C2 C1 120.7(2) . . ?
C7 C2 C3 118.4(2) . . ?
C4 C3 C2 121.0(2) . . ?
C5 C4 C3 120.0(2) . . ?
O2 C5 C4 124.1(2) . . ?
O2 C5 C6 116.2(2) . . ?
C4 C5 C6 119.7(2) . . ?
C7 C6 C5 119.9(2) . . ?
C6 C7 C2 121.0(2) . . ?
N1 C9 C10 121.8(2) . . ?
N1 C9 C20 123.1(2) . . ?
C20 C9 C10 114.9(2) . . ?
C9 C10 C11 111.5(2) . . ?
C12 C11 C10 113.2(2) . . ?
C13 C12 C11 110.2(2) . . ?
C14 C13 C12 128.9(2) . . ?
C20 C13 C12 123.6(2) . . ?
C20 C13 C14 107.2(2) . . ?
C15 C14 C13 133.9(3) . . ?
C15 C14 C19 119.2(2) . . ?
C19 C14 C13 106.8(2) . . ?
C16 C15 C14 118.5(3) . . ?
C15 C16 C17 121.5(3) . . ?
C18 C17 C16 122.1(3) . . ?
C17 C18 C19 116.6(3) . . ?
N3 C19 C14 108.4(2) . . ?
N3 C19 C18 129.4(3) . . ?
C18 C19 C14 122.0(2) . . ?
N3 C20 C9 125.8(2) . . ?
C13 C20 N3 109.6(2) . . ?
C13 C20 C9 123.0(2) . . ?
C22 C21 Ru1 71.7(2) . . ?
C26 C21 Ru1 70.62(19) . . ?
C26 C21 C22 120.4(4) . . ?
C21 C22 Ru1 71.30(18) . . ?
C21 C22 C23 119.0(3) . . ?
C23 C22 Ru1 70.99(19) . . ?
C22 C23 Ru1 71.04(19) . . ?
C22 C23 C24 117.3(4) . . ?
C24 C23 Ru1 69.33(19) . . ?
C23 C24 Ru1 72.1(2) . . ?
C25 C24 Ru1 72.4(2) . . ?
C25 C24 C23 120.7(4) . . ?
C24 C25 Ru1 71.2(2) . . ?
C24 C25 C26 120.2(4) . . ?
C26 C25 Ru1 71.3(2) . . ?
C21 C26 Ru1 73.0(2) . . ?
C25 C26 Ru1 72.2(2) . . ?
C25 C26 C21 122.3(4) . . ?

loop_
_geom_bond_atom_site_label_1
_geom_bond_atom_site_label_2
_geom_bond_distance
_geom_bond_site_symmetry_2
_geom_bond_publ_flag
Ru1 Cl1 2.4187(7) . ?
Ru1 O1 2.0586(17) . ?
Ru1 N1 2.0928(19) . ?
Ru1 C21 2.174(3) . ?
Ru1 C22 2.179(3) . ?
Ru1 C23 2.178(3) . ?
Ru1 C24 2.141(3) . ?
Ru1 C25 2.156(3) . ?
Ru1 C26 2.144(3) . ?
O1 C1 1.296(3) . ?
O2 C5 1.376(3) . ?
O2 C8 1.407(4) . ?
N1 N2 1.402(3) . ?
N1 C9 1.303(3) . ?
N2 C1 1.303(3) . ?
N3 C19 1.379(3) . ?
N3 C20 1.386(3) . ?
C1 C2 1.487(3) . ?
C2 C3 1.386(3) . ?
C2 C7 1.386(3) . ?
C3 C4 1.381(3) . ?
C4 C5 1.381(4) . ?
C5 C6 1.386(4) . ?
C6 C7 1.379(3) . ?
C9 C10 1.507(3) . ?
C9 C20 1.442(3) . ?
C10 C11 1.524(4) . ?
C11 C12 1.515(4) . ?
C12 C13 1.489(4) . ?
C13 C14 1.426(3) . ?
C13 C20 1.372(3) . ?
C14 C15 1.401(4) . ?
C14 C19 1.405(4) . ?
C15 C16 1.366(4) . ?
C16 C17 1.382(5) . ?
C17 C18 1.380(4) . ?
C18 C19 1.393(4) . ?
C21 C22 1.381(6) . ?
C21 C26 1.348(6) . ?
C22 C23 1.417(6) . ?
C23 C24 1.427(6) . ?
C24 C25 1.345(6) . ?
C25 C26 1.346(6) . ?
